data_5000268
loop_
_publ_author_name
'Numata, Atsushi'
'Takahashi, Chika'
'Matsushita, Tomochika'
'Miyamoto, Tamie'
'Kawai, Kenzo'
'Usami, Yoshihide'
'Matsumura, Eiko'
'Inoue, Masatoshi'
'Ohishi, Hirofumi'
'Shingu, Tetsuro'

_publ_section_title
;
 Fumiquinazolines, novel metabolites of a fungus isolated from a saltfish
;
_journal_issue 12
_journal_name_full 'Tetrahedron Letters'
_journal_page_first 1621
_journal_page_last 1624
_journal_paper_doi 10.1016/S0040-4039(00)91690-3
_journal_volume 33
_journal_year 1992
_chemical_formula_sum 'C27 H27 N5 O5'
_space_group_IT_number 19
_symmetry_cell_setting orthorhombic
_symmetry_Int_Tables_number 19
_symmetry_space_group_name_Hall 'P 2ac 2ab'
_symmetry_space_group_name_H-M 'P 21 21 21'
_cell_angle_alpha 90
_cell_angle_beta 90
_cell_angle_gamma 90
_cell_formula_units_Z 4
_cell_length_a 10.613(6)
_cell_length_b 25.36(1)
_cell_length_c 9.321(3)
_cod_database_code 5000268

loop_
_symmetry_equiv_pos_site_id
_symmetry_equiv_pos_as_xyz
1 x,y,z
2 1/2+x,1/2-y,-z
3 -x,1/2+y,1/2-z
4 1/2-x,-y,1/2+z

loop_
_atom_site_label
_atom_site_type_symbol
_atom_site_fract_x
_atom_site_fract_y
_atom_site_fract_z
O1 O 0.5340(3) 0.1290(1) 0.7474(3)
N1 N 0.3381(3) 0.0379(1) 0.7610(4)
C1 C 0.4612(4) -0.0418(2) 0.6284(5)
N2 N 0.6629(4) 0.0783(1) 1.0660(4)
O2 O 0.1546(3) 0.1518(1) 0.7347(4)
N3 N 0.5624(4) 0.0115(2) 0.9462(4)
C2 C 0.3661(5) -0.0542(2) 0.7266(5)
N4 N 0.4974(4) 0.0106(2) 0.6003(4)
C3 C 0.6271(5) -0.0110(2) 1.0706(5)
C4 C 0.4339(4) 0.0465(2) 0.6642(5)
C5 C 0.3024(5) -0.0132(2) 0.8037(6)
O3 O 0.7186(4) 0.0366(1) 1.2752(4)
C6 C 0.4586(4) 0.1052(2) 0.6341(5)
C7 C 0.2862(4) 0.0833(2) 0.8373(5)
C8 C 0.6748(5) 0.0353(2) 1.1534(5)
C9 C 0.3378(5) -0.1077(2) 0.7538(6)
C10 C 0.2518(4) 0.1260(2) 0.7268(6)
C11 C 0.6550(5) 0.1327(2) 1.0909(5)
C12 C 0.5182(4) 0.1128(2) 0.8942(5)
O4 O 0.2225(4) -0.0194(1) 0.8978(5)
C13 C 0.6085(5) 0.0648(2) 0.9261(5)
C14 C 0.5810(5) 0.1546(2) 0.9877(5)
N5 N 0.3404(4) 0.1321(1) 0.6236(4)
C15 C 0.5323(5) 0.1126(2) 0.4990(5)
C16 C 0.5247(5) -0.0821(2) 0.5544(6)
C17 C 0.5608(6) 0.2095(2) 0.9856(6)
C18 C 0.6939(6) 0.2161(2) 1.1973(7)
C19 C 0.3814(5) 0.1051(2) 0.9476(5)
C20 C 0.3971(6) -0.1465(2) 0.6798(7)
C21 C 0.7127(5) 0.1621(2) 1.1977(6)
C22 C 0.6164(6) 0.2394(2) 1.0887(6)
C23 C 0.4899(6) -0.1336(2) 0.5786(6)
C24 C 0.5466(8) -0.0472(3) 1.1583(7)
C25 C 0.8677(5) 0.2377(2) 0.5968(7)
O5 O 0.8177(5) 0.2794(2) 0.5837(6)
C26 C 0.9658(8) 0.2217(3) 0.4921(9)
C27 C 0.8331(7) 0.1994(3) 0.708(1)
H1 H 0.663(5) 0.063(2) 0.843(6)
H2 H 0.503(5) 0.228(2) 0.914(5)
H3 H 0.603(5) 0.281(2) 1.081(6)
H4 H 0.732(5) 0.239(2) 1.281(5)
H5 H 0.765(5) 0.144(2) 1.281(6)
H6 H 0.702(5) -0.036(2) 1.044(6)
H7 H 0.507(5) -0.011(2) 0.873(6)
H8 H 0.385(5) 0.077(2) 1.032(5)
H9 H 0.352(5) 0.142(2) 0.981(5)
H10 H 0.198(5) 0.071(2) 0.884(6)
H11 H 0.269(5) -0.116(2) 0.830(5)
H12 H 0.379(5) -0.187(2) 0.703(5)
H13 H 0.544(5) -0.165(2) 0.521(5)
H14 H 0.600(5) -0.073(2) 0.483(5)
H15 H 0.333(5) 0.162(2) 0.550(5)
H16 H 0.479(5) 0.095(2) 0.405(6)
H17 H 0.552(5) 0.153(2) 0.478(5)
H18 H 0.627(5) 0.091(2) 0.510(5)
H19 H 0.523(5) -0.080(2) 1.090(6)
H20 H 0.604(5) -0.063(2) 1.245(6)
H21 H 0.469(5) -0.027(2) 1.194(6)
H22 H 1.043(5) 0.250(3) 0.498(7)
H23 H 1.002(4) 0.187(2) 0.509(6)
H24 H 0.931(5) 0.226(2) 0.379(6)
H25 H 0.742(5) 0.193(2) 0.715(5)
H26 H 0.887(5) 0.166(2) 0.705(5)
H27 H 0.854(5) 0.217(2) 0.819(6)

loop_
_atom_type_symbol
_atom_type_radius_bond
C 0.68
H 0.23
N 0.68
O 0.68
